data_1505487
loop_
_publ_author_name
'Hutson, Gerri E.'
'Dave, Apurva H.'
'Rawal, Viresh H.'

_publ_section_title
;
 Highly enantioselective carbonyl-ene reactions catalyzed by a hindered
 silyl-salen-cobalt complex.
;
_journal_issue 20
_journal_name_full 'Organic letters'
_journal_page_first 3869
_journal_page_last 3872
_journal_paper_doi 10.1021/ol071342d
_journal_volume 9
_journal_year 2007
_chemical_formula_sum 'C67.5 H105 Co F6 N2 O5 Sb Si2'
_chemical_formula_weight 1375.40
_chemical_name_systematic
; 
 ? 
;
_space_group_IT_number 4
_symmetry_space_group_name_Hall 'P 2yb'
_symmetry_space_group_name_H-M 'P 1 21 1'
_atom_sites_solution_hydrogens geom
_atom_sites_solution_primary direct
_atom_sites_solution_secondary difmap
_audit_creation_method SHELXL-97
_cell_angle_alpha 90.00
_cell_angle_beta 99.361(4)
_cell_angle_gamma 90.00
_cell_formula_units_Z 2
_cell_length_a 10.909(3)
_cell_length_b 14.832(4)
_cell_length_c 22.953(6)
_cell_measurement_temperature 100(2)
_cell_volume 3664.4(17)
_computing_structure_refinement 'SHELXL-97 (Sheldrick, 1997)'
_computing_structure_solution 'SHELXS-97 (Sheldrick, 1990)'
_diffrn_ambient_temperature 100(2)
_diffrn_measured_fraction_theta_full 0.969
_diffrn_measured_fraction_theta_max 0.969
_diffrn_radiation_monochromator graphite
_diffrn_radiation_source 'fine-focus sealed tube'
_diffrn_radiation_type MoK\a
_diffrn_radiation_wavelength 0.71073
_diffrn_reflns_av_R_equivalents 0.0408
_diffrn_reflns_av_sigmaI/netI 0.0807
_diffrn_reflns_limit_h_max 13
_diffrn_reflns_limit_h_min -14
_diffrn_reflns_limit_k_max 19
_diffrn_reflns_limit_k_min -19
_diffrn_reflns_limit_l_max 30
_diffrn_reflns_limit_l_min -30
_diffrn_reflns_number 43131
_diffrn_reflns_theta_full 28.31
_diffrn_reflns_theta_max 28.31
_diffrn_reflns_theta_min 1.64
_exptl_absorpt_coefficient_mu 0.688
_exptl_absorpt_correction_T_max 0.9599
_exptl_absorpt_correction_T_min 0.7705
_exptl_absorpt_correction_type multi-scan
_exptl_absorpt_process_details
;
absorption corrections were made based on correspondance of
equivalent intensities usingprogram SADABS (G. Sheldrick, Bruker 
Analytical X-ray Systems, Madison, WI)
;
_exptl_crystal_density_diffrn 1.246
_exptl_crystal_density_method 'not measured'
_exptl_crystal_F_000 1448
_exptl_crystal_size_max 0.40
_exptl_crystal_size_mid 0.32
_exptl_crystal_size_min 0.06
_refine_diff_density_max 1.397
_refine_diff_density_min -0.873
_refine_diff_density_rms 0.079
_refine_ls_abs_structure_details 'Flack H D (1983), Acta Cryst. A39, 876-881'
_refine_ls_abs_structure_Flack 0.006(13)
_refine_ls_extinction_method none
_refine_ls_goodness_of_fit_ref 0.947
_refine_ls_hydrogen_treatment mixed
_refine_ls_matrix_type full
_refine_ls_number_parameters 792
_refine_ls_number_reflns 17271
_refine_ls_number_restraints 1
_refine_ls_restrained_S_all 0.947
_refine_ls_R_factor_all 0.0729
_refine_ls_R_factor_gt 0.0536
_refine_ls_shift/su_max 0.014
_refine_ls_shift/su_mean 0.000
_refine_ls_structure_factor_coef Fsqd
_refine_ls_weighting_details 'calc w=1/[\s^2^(Fo^2^)+(0.0608P)^2^+0.0000P] where P=(Fo^2^+2Fc^2^)/3'
_refine_ls_weighting_scheme calc
_refine_ls_wR_factor_gt 0.1140
_refine_ls_wR_factor_ref 0.1197
_reflns_number_gt 12834
_reflns_number_total 17271
_reflns_threshold_expression >2sigma(I)
_cod_data_source_file ol071342d-file005.cif
_cod_data_source_block gerri01s
_cod_original_cell_volume 3664.5(15)
_cod_original_sg_symbol_H-M P21
_cod_original_formula_sum 'C67.50 H105 Co F6 N2 O5 Sb Si2'
_cod_database_code 1505487

loop_
_symmetry_equiv_pos_as_xyz
'x, y, z'
'-x, y+1/2, -z'

loop_
_atom_site_label
_atom_site_type_symbol
_atom_site_fract_x
_atom_site_fract_y
_atom_site_fract_z
_atom_site_U_iso_or_equiv
_atom_site_adp_type
_atom_site_occupancy
_atom_site_symmetry_multiplicity
_atom_site_calc_flag
_atom_site_refinement_flags
C1 C 0.7227(4) 0.2266(3) 0.11787(18) 0.0292(10) Uani 1 1 d .
H1 H 0.7329 0.2200 0.0778 0.035 Uiso 1 1 calc R
C2 C 0.7792(4) 0.1605(3) 0.15793(16) 0.0260(8) Uani 1 1 d .
C3 C 0.7644(3) 0.1610(3) 0.21827(15) 0.0243(8) Uani 1 1 d .
C4 C 0.8468(4) 0.0899(3) 0.1370(2) 0.0332(10) Uani 1 1 d .
H4 H 0.8598 0.0916 0.0971 0.040 Uiso 1 1 calc R
C5 C 0.8944(4) 0.0192(3) 0.17162(19) 0.0320(10) Uani 1 1 d .
C6 C 0.8662(4) 0.0180(3) 0.2296(2) 0.0335(10) Uani 1 1 d .
H6 H 0.8943 -0.0320 0.2539 0.040 Uiso 1 1 calc R
C7 C 0.8002(4) 0.0849(3) 0.25343(18) 0.0279(9) Uani 1 1 d .
C8 C 0.9780(5) -0.0555(3) 0.1519(2) 0.0397(11) Uani 1 1 d .
C9 C 0.9779(6) -0.0515(4) 0.0854(2) 0.0570(16) Uani 1 1 d .
H9A H 1.0371 -0.0956 0.0746 0.086 Uiso 1 1 calc R
H9B H 1.0019 0.0091 0.0745 0.086 Uiso 1 1 calc R
H9C H 0.8944 -0.0654 0.0644 0.086 Uiso 1 1 calc R
C10 C 1.1108(6) -0.0383(5) 0.1838(3) 0.076(2) Uani 1 1 d .
H10A H 1.1154 -0.0505 0.2260 0.115 Uiso 1 1 calc R
H10B H 1.1334 0.0247 0.1781 0.115 Uiso 1 1 calc R
H10C H 1.1685 -0.0781 0.1675 0.115 Uiso 1 1 calc R
C11 C 0.9392(7) -0.1466(4) 0.1702(3) 0.085(2) Uani 1 1 d .
H11A H 0.9883 -0.1930 0.1541 0.127 Uiso 1 1 calc R
H11B H 0.8509 -0.1558 0.1549 0.127 Uiso 1 1 calc R
H11C H 0.9531 -0.1506 0.2133 0.127 Uiso 1 1 calc R
C12 C 0.8414(4) 0.1553(3) 0.38232(17) 0.0285(9) Uani 1 1 d .
H12A H 0.8253 0.2170 0.3664 0.034 Uiso 1 1 calc R
H12B H 0.8074 0.1519 0.4197 0.034 Uiso 1 1 calc R
C13 C 0.9850(4) 0.1416(3) 0.3969(2) 0.0379(11) Uani 1 1 d .
H13 H 1.0012 0.0752 0.3970 0.045 Uiso 1 1 calc R
C14 C 1.0361(5) 0.1766(4) 0.4577(2) 0.0500(13) Uani 1 1 d .
H14A H 1.1267 0.1706 0.4647 0.075 Uiso 1 1 calc R
H14B H 1.0012 0.1416 0.4873 0.075 Uiso 1 1 calc R
H14C H 1.0135 0.2402 0.4605 0.075 Uiso 1 1 calc R
C15 C 1.0502(5) 0.1834(4) 0.3498(2) 0.0487(13) Uani 1 1 d .
H15A H 1.0354 0.2486 0.3483 0.073 Uiso 1 1 calc R
H15B H 1.0176 0.1568 0.3113 0.073 Uiso 1 1 calc R
H15C H 1.1397 0.1718 0.3593 0.073 Uiso 1 1 calc R
C16 C 0.7875(5) -0.0455(3) 0.3553(2) 0.0332(10) Uani 1 1 d .
H16A H 0.7446 -0.0867 0.3247 0.040 Uiso 1 1 calc R
H16B H 0.8778 -0.0556 0.3574 0.040 Uiso 1 1 calc R
C17 C 0.7537(8) -0.0731(5) 0.4127(3) 0.088(3) Uani 1 1 d .
H17 H 0.6667 -0.0897 0.3952 0.105 Uiso 1 1 calc R
C18 C 0.7199(13) -0.0273(5) 0.4558(3) 0.159(6) Uani 1 1 d .
H18A H 0.6796 0.0288 0.4403 0.239 Uiso 1 1 calc R
H18B H 0.7932 -0.0130 0.4851 0.239 Uiso 1 1 calc R
H18C H 0.6615 -0.0631 0.4745 0.239 Uiso 1 1 calc R
C19 C 0.7930(6) -0.1715(4) 0.4278(3) 0.076(2) Uani 1 1 d .
H19A H 0.8684 -0.1720 0.4575 0.114 Uiso 1 1 calc R
H19B H 0.8093 -0.2022 0.3920 0.114 Uiso 1 1 calc R
H19C H 0.7261 -0.2028 0.4434 0.114 Uiso 1 1 calc R
C20 C 0.5840(4) 0.1033(3) 0.32003(18) 0.0286(9) Uani 1 1 d .
H20A H 0.5516 0.0779 0.3544 0.034 Uiso 1 1 calc R
H20B H 0.5780 0.1697 0.3228 0.034 Uiso 1 1 calc R
C21 C 0.4947(4) 0.0733(3) 0.2635(2) 0.0380(11) Uani 1 1 d .
H21 H 0.5327 0.0915 0.2285 0.046 Uiso 1 1 calc R
C22 C 0.3722(5) 0.1218(4) 0.2602(2) 0.0504(14) Uani 1 1 d .
H22A H 0.3384 0.1112 0.2966 0.076 Uiso 1 1 calc R
H22B H 0.3138 0.0992 0.2264 0.076 Uiso 1 1 calc R
H22C H 0.3850 0.1867 0.2554 0.076 Uiso 1 1 calc R
C23 C 0.4746(5) -0.0287(4) 0.2607(3) 0.0536(14) Uani 1 1 d .
H23A H 0.5552 -0.0593 0.2646 0.080 Uiso 1 1 calc R
H23B H 0.4244 -0.0447 0.2227 0.080 Uiso 1 1 calc R
H23C H 0.4314 -0.0475 0.2929 0.080 Uiso 1 1 calc R
C24 C 0.6002(4) 0.3564(3) 0.08264(18) 0.0290(10) Uani 1 1 d .
H24 H 0.5838 0.3215 0.0449 0.035 Uiso 1 1 calc R
C25 C 0.6534(5) 0.5264(3) 0.0812(3) 0.0501(14) Uani 1 1 d .
H25 H 0.5729 0.5404 0.0894 0.060 Uiso 1 1 calc R
C26 C 0.7354(6) 0.5954(4) 0.0759(3) 0.0609(17) Uani 1 1 d .
H26 H 0.7116 0.6562 0.0807 0.073 Uiso 1 1 calc R
C27 C 0.8525(6) 0.5758(4) 0.0635(2) 0.0547(15) Uani 1 1 d .
H27 H 0.9091 0.6231 0.0593 0.066 Uiso 1 1 calc R
C28 C 0.8867(5) 0.4864(4) 0.0573(2) 0.0487(14) Uani 1 1 d .
H28 H 0.9672 0.4724 0.0493 0.058 Uiso 1 1 calc R
C29 C 0.8031(5) 0.4182(4) 0.0628(2) 0.0436(12) Uani 1 1 d .
H29 H 0.8274 0.3574 0.0583 0.052 Uiso 1 1 calc R
C30 C 0.6860(4) 0.4357(3) 0.07466(18) 0.0332(11) Uani 1 1 d .
C31 C 0.4480(4) 0.4679(3) 0.18713(18) 0.0277(9) Uani 1 1 d .
H31 H 0.3850 0.4986 0.1611 0.033 Uiso 1 1 calc R
C32 C 0.4692(4) 0.4952(3) 0.24713(17) 0.0235(9) Uani 1 1 d .
C33 C 0.5460(4) 0.4446(3) 0.29152(17) 0.0226(9) Uani 1 1 d .
C34 C 0.4101(4) 0.5745(3) 0.26182(18) 0.0279(9) Uani 1 1 d .
H34 H 0.3569 0.6058 0.2315 0.033 Uiso 1 1 calc R
C35 C 0.4264(4) 0.6085(3) 0.31828(19) 0.0254(9) Uani 1 1 d .
C36 C 0.5046(4) 0.5574(3) 0.36174(18) 0.0223(9) Uani 1 1 d .
H36 H 0.5177 0.5793 0.4011 0.027 Uiso 1 1 calc R
C37 C 0.5632(4) 0.4776(3) 0.35058(17) 0.0228(8) Uani 1 1 d .
C38 C 0.3692(4) 0.6956(3) 0.33543(18) 0.0261(9) Uani 1 1 d .
C39 C 0.4714(4) 0.7599(3) 0.3642(2) 0.0337(11) Uani 1 1 d .
H39A H 0.5177 0.7317 0.3998 0.051 Uiso 1 1 calc R
H39B H 0.4337 0.8162 0.3750 0.051 Uiso 1 1 calc R
H39C H 0.5282 0.7729 0.3363 0.051 Uiso 1 1 calc R
C40 C 0.2804(4) 0.6758(3) 0.3797(2) 0.0371(10) Uani 1 1 d .
H40A H 0.2073 0.6433 0.3596 0.056 Uiso 1 1 calc R
H40B H 0.2541 0.7327 0.3955 0.056 Uiso 1 1 calc R
H40C H 0.3232 0.6388 0.4121 0.056 Uiso 1 1 calc R
C41 C 0.2949(5) 0.7446(3) 0.2825(2) 0.0391(12) Uani 1 1 d .
H41A H 0.3470 0.7529 0.2519 0.059 Uiso 1 1 calc R
H41B H 0.2685 0.8037 0.2951 0.059 Uiso 1 1 calc R
H41C H 0.2216 0.7088 0.2666 0.059 Uiso 1 1 calc R
C42 C 0.6715(4) 0.4804(3) 0.48407(17) 0.0239(9) Uani 1 1 d .
H42A H 0.7254 0.5339 0.4831 0.029 Uiso 1 1 calc R
H42B H 0.5867 0.5024 0.4862 0.029 Uiso 1 1 calc R
C43 C 0.7186(4) 0.4266(3) 0.54042(17) 0.0249(9) Uani 1 1 d .
H43 H 0.6667 0.3710 0.5399 0.030 Uiso 1 1 calc R
C44 C 0.7023(5) 0.4815(3) 0.59485(19) 0.0361(11) Uani 1 1 d .
H44A H 0.7352 0.4475 0.6305 0.054 Uiso 1 1 calc R
H44B H 0.6138 0.4938 0.5943 0.054 Uiso 1 1 calc R
H44C H 0.7473 0.5387 0.5947 0.054 Uiso 1 1 calc R
C45 C 0.8545(4) 0.3976(3) 0.54582(19) 0.0330(10) Uani 1 1 d .
H45A H 0.9066 0.4507 0.5430 0.049 Uiso 1 1 calc R
H45B H 0.8635 0.3554 0.5139 0.049 Uiso 1 1 calc R
H45C H 0.8804 0.3680 0.5840 0.049 Uiso 1 1 calc R
C46 C 0.5999(4) 0.3022(3) 0.42307(18) 0.0224(8) Uani 1 1 d .
H46A H 0.5916 0.2696 0.3850 0.027 Uiso 1 1 calc R
H46B H 0.6613 0.2687 0.4516 0.027 Uiso 1 1 calc R
C47 C 0.4744(4) 0.2968(3) 0.44482(18) 0.0276(9) Uani 1 1 d .
H47 H 0.4780 0.3378 0.4797 0.033 Uiso 1 1 calc R
C48 C 0.3670(4) 0.3268(4) 0.3984(2) 0.0435(12) Uani 1 1 d .
H48A H 0.3748 0.3914 0.3907 0.065 Uiso 1 1 calc R
H48B H 0.2884 0.3156 0.4127 0.065 Uiso 1 1 calc R
H48C H 0.3682 0.2928 0.3619 0.065 Uiso 1 1 calc R
C49 C 0.4504(4) 0.2012(3) 0.4650(2) 0.0352(11) Uani 1 1 d .
H49A H 0.3754 0.2008 0.4834 0.053 Uiso 1 1 calc R
H49B H 0.5215 0.1809 0.4936 0.053 Uiso 1 1 calc R
H49C H 0.4389 0.1607 0.4308 0.053 Uiso 1 1 calc R
C50 C 0.8255(4) 0.4062(3) 0.39130(18) 0.0245(9) Uani 1 1 d .
H50A H 0.8668 0.3533 0.4122 0.029 Uiso 1 1 calc R
H50B H 0.8149 0.3931 0.3485 0.029 Uiso 1 1 calc R
C51 C 0.9153(4) 0.4880(3) 0.40385(19) 0.0284(9) Uani 1 1 d .
H51 H 0.9246 0.5030 0.4468 0.034 Uiso 1 1 calc R
C52 C 0.8645(5) 0.5702(3) 0.3686(2) 0.0429(12) Uani 1 1 d .
H52A H 0.9280 0.6175 0.3726 0.064 Uiso 1 1 calc R
H52B H 0.7908 0.5924 0.3835 0.064 Uiso 1 1 calc R
H52C H 0.8417 0.5537 0.3269 0.064 Uiso 1 1 calc R
C53 C 1.0416(4) 0.4639(3) 0.3896(2) 0.0405(12) Uani 1 1 d .
H53A H 1.0338 0.4474 0.3479 0.061 Uiso 1 1 calc R
H53B H 1.0758 0.4130 0.4142 0.061 Uiso 1 1 calc R
H53C H 1.0973 0.5159 0.3976 0.061 Uiso 1 1 calc R
C54 C 0.4749(4) 0.3831(3) 0.10041(17) 0.0287(10) Uani 1 1 d .
H54 H 0.4460 0.4400 0.0791 0.034 Uiso 1 1 calc R
C55 C 0.3714(4) 0.3153(3) 0.08881(17) 0.0301(10) Uani 1 1 d .
C56 C 0.2581(4) 0.3419(4) 0.0598(2) 0.0413(12) Uani 1 1 d .
H56 H 0.2472 0.4027 0.0468 0.050 Uiso 1 1 calc R
C57 C 0.1589(5) 0.2834(4) 0.0487(3) 0.0532(15) Uani 1 1 d .
H57 H 0.0810 0.3045 0.0288 0.064 Uiso 1 1 calc R
C58 C 0.1715(5) 0.1949(4) 0.0661(2) 0.0476(14) Uani 1 1 d .
H58 H 0.1030 0.1547 0.0584 0.057 Uiso 1 1 calc R
C59 C 0.2850(5) 0.1654(4) 0.0948(2) 0.0505(12) Uani 1 1 d .
H59 H 0.2953 0.1040 0.1064 0.061 Uiso 1 1 calc R
C60 C 0.3848(5) 0.2245(4) 0.1069(2) 0.0478(13) Uani 1 1 d .
H60 H 0.4623 0.2036 0.1275 0.057 Uiso 1 1 calc R
C61 C 0.6962(8) 0.6997(7) 0.2310(5) 0.122(4) Uani 0.87 1 d P
H61A H 0.7767 0.7030 0.2174 0.183 Uiso 0.87 1 calc PR
H61B H 0.6617 0.6390 0.2239 0.183 Uiso 0.87 1 calc PR
H61C H 0.7073 0.7131 0.2733 0.183 Uiso 0.87 1 calc PR
C62 C 0.6158(10) 0.7617(8) 0.2005(5) 0.132(5) Uani 0.87 1 d P
H62 H 0.5418 0.7737 0.2160 0.159 Uiso 0.87 1 calc PR
C63 C 0.5559(10) 0.8649(8) 0.1228(4) 0.114(4) Uani 0.87 1 d P
H63 H 0.4780 0.8721 0.1357 0.137 Uiso 0.87 1 calc PR
C64 C 0.5725(11) 0.9183(12) 0.0757(6) 0.193(8) Uani 0.87 1 d P
H64A H 0.6471 0.8988 0.0604 0.290 Uiso 0.87 1 calc PR
H64B H 0.5822 0.9813 0.0885 0.290 Uiso 0.87 1 calc PR
H64C H 0.5000 0.9129 0.0445 0.290 Uiso 0.87 1 calc PR
C65 C 0.0206(7) 0.5753(5) 0.2179(3) 0.080(2) Uani 1 1 d .
H65A H -0.0635 0.5749 0.1950 0.119 Uiso 1 1 calc R
H65B H 0.0688 0.6240 0.2037 0.119 Uiso 1 1 calc R
H65C H 0.0160 0.5851 0.2597 0.119 Uiso 1 1 calc R
C66 C 0.0811(7) 0.4885(7) 0.2108(4) 0.108(3) Uani 1 1 d .
H66 H 0.1588 0.4818 0.1977 0.130 Uiso 1 1 calc R
C67 C 0.0346(7) 0.3115(7) 0.2058(3) 0.099(3) Uani 1 1 d .
H67 H -0.0211 0.2661 0.1885 0.119 Uiso 1 1 calc R
C68 C 0.1421(10) 0.3116(16) 0.2208(4) 0.269(12) Uani 1 1 d .
H68A H 0.1756 0.3708 0.2128 0.404 Uiso 1 1 calc R
H68B H 0.1798 0.2651 0.1991 0.404 Uiso 1 1 calc R
H68C H 0.1611 0.2990 0.2633 0.404 Uiso 1 1 calc R
Co1 Co 0.63545(5) 0.33295(4) 0.20672(2) 0.02295(12) Uani 1 1 d .
F1 F 0.8291(8) 0.2257(4) 0.8855(3) 0.192(4) Uani 1 1 d .
F2 F 0.6873(5) 0.2644(3) 0.9664(2) 0.1144(18) Uani 1 1 d .
F3 F 0.8822(3) 0.1733(4) 0.99617(16) 0.1052(14) Uani 1 1 d .
F4 F 0.6699(6) 0.0950(5) 0.9841(3) 0.165(3) Uani 1 1 d .
F5 F 0.8128(4) 0.0606(3) 0.9052(2) 0.1052(16) Uani 1 1 d .
F6 F 0.6117(4) 0.1547(3) 0.87613(17) 0.1032(15) Uani 1 1 d .
N1 N 0.6588(3) 0.2951(2) 0.13053(14) 0.0286(8) Uani 1 1 d .
N2 N 0.5075(3) 0.4046(2) 0.16503(14) 0.0246(7) Uani 1 1 d .
O1 O 0.7125(3) 0.23091(18) 0.24212(12) 0.0266(6) Uani 1 1 d .
O2 O 0.5988(3) 0.36824(18) 0.28015(12) 0.0242(6) Uani 1 1 d .
O3 O 0.7677(3) 0.4371(2) 0.21176(14) 0.0347(8) Uani 1 1 d .
O4 O 0.6301(5) 0.8060(5) 0.1526(3) 0.097(2) Uani 0.87 1 d P
O5 O 0.0116(4) 0.4198(3) 0.22552(19) 0.0660(12) Uani 1 1 d .
Sb1 Sb 0.75197(3) 0.16749(2) 0.934579(13) 0.04407(10) Uani 1 1 d .
Si1 Si 0.75290(11) 0.07377(8) 0.32859(5) 0.0263(3) Uani 1 1 d .
Si2 Si 0.66684(11) 0.41599(7) 0.41208(5) 0.0222(2) Uani 1 1 d .
H99 H 0.839(4) 0.418(3) 0.2218(19) 0.021(12) Uiso 1 1 d .

loop_
_atom_site_aniso_label
_atom_site_aniso_U_11
_atom_site_aniso_U_22
_atom_site_aniso_U_33
_atom_site_aniso_U_23
_atom_site_aniso_U_13
_atom_site_aniso_U_12
C1 0.040(3) 0.028(2) 0.021(2) 0.0002(18) 0.0088(19) -0.001(2)
C2 0.031(2) 0.026(2) 0.0202(18) 0.0027(19) 0.0019(15) 0.000(2)
C3 0.027(2) 0.024(2) 0.0202(18) -0.0001(19) -0.0006(15) -0.0029(19)
C4 0.037(3) 0.037(3) 0.026(2) -0.0053(19) 0.007(2) 0.001(2)
C5 0.036(3) 0.036(3) 0.025(2) -0.0016(19) 0.0068(19) 0.003(2)
C6 0.039(3) 0.029(2) 0.032(2) -0.0017(19) 0.005(2) 0.005(2)
C7 0.037(3) 0.023(2) 0.024(2) 0.0000(17) 0.0046(19) 0.0058(19)
C8 0.047(3) 0.038(3) 0.036(3) -0.002(2) 0.014(2) 0.008(2)
C9 0.082(4) 0.053(4) 0.041(3) -0.014(3) 0.025(3) 0.012(3)
C10 0.048(4) 0.104(6) 0.073(5) -0.034(4) -0.001(3) 0.024(4)
C11 0.113(6) 0.043(4) 0.118(6) -0.001(4) 0.080(5) 0.022(4)
C12 0.034(2) 0.026(2) 0.0248(19) -0.0006(18) 0.0049(17) 0.0041(19)
C13 0.037(3) 0.025(3) 0.049(3) 0.000(2) -0.002(2) 0.0027(19)
C14 0.049(3) 0.048(3) 0.046(3) 0.007(3) -0.011(2) 0.009(3)
C15 0.041(3) 0.042(3) 0.065(3) -0.008(3) 0.012(2) -0.006(2)
C16 0.041(3) 0.026(2) 0.030(2) -0.0007(19) 0.000(2) 0.003(2)
C17 0.114(6) 0.066(4) 0.101(6) 0.064(4) 0.072(5) 0.050(4)
C18 0.414(18) 0.036(4) 0.053(4) 0.016(3) 0.110(8) 0.026(7)
C19 0.077(4) 0.055(4) 0.105(5) 0.056(4) 0.043(4) 0.023(3)
C20 0.037(3) 0.028(2) 0.021(2) 0.0012(17) 0.0047(18) -0.0035(19)
C21 0.045(3) 0.038(3) 0.029(2) 0.001(2) 0.002(2) -0.011(2)
C22 0.045(3) 0.060(3) 0.041(3) 0.001(3) -0.008(2) 0.001(3)
C23 0.050(3) 0.054(3) 0.056(4) -0.010(3) 0.006(3) -0.015(3)
C24 0.039(3) 0.030(2) 0.017(2) 0.0033(17) 0.0006(18) 0.0041(19)
C25 0.048(3) 0.035(3) 0.066(4) 0.024(3) 0.009(3) 0.008(2)
C26 0.059(4) 0.042(3) 0.083(5) 0.024(3) 0.015(3) -0.001(3)
C27 0.060(4) 0.056(4) 0.048(3) 0.015(3) 0.008(3) -0.015(3)
C28 0.054(3) 0.056(4) 0.041(3) -0.011(3) 0.024(3) -0.018(3)
C29 0.048(3) 0.054(3) 0.031(3) -0.015(2) 0.013(2) -0.008(3)
C30 0.044(3) 0.038(3) 0.017(2) 0.0046(18) 0.003(2) -0.004(2)
C31 0.036(2) 0.024(2) 0.022(2) 0.0019(17) 0.0014(18) 0.0016(18)
C32 0.029(2) 0.019(2) 0.022(2) 0.0032(16) 0.0014(17) -0.0024(17)
C33 0.025(2) 0.023(2) 0.020(2) -0.0008(16) 0.0058(17) -0.0013(17)
C34 0.036(2) 0.024(2) 0.023(2) 0.0049(17) 0.0015(18) -0.0014(19)
C35 0.026(2) 0.023(2) 0.027(2) 0.0031(17) 0.0029(18) 0.0012(17)
C36 0.027(2) 0.020(2) 0.020(2) -0.0007(16) 0.0036(17) -0.0004(17)
C37 0.026(2) 0.019(2) 0.023(2) 0.0035(16) 0.0031(17) -0.0013(16)
C38 0.028(2) 0.019(2) 0.030(2) -0.0012(16) 0.0017(18) 0.0006(16)
C39 0.034(3) 0.026(2) 0.041(3) -0.003(2) 0.006(2) -0.0003(19)
C40 0.036(2) 0.027(2) 0.051(3) -0.002(2) 0.014(2) 0.004(2)
C41 0.048(3) 0.024(2) 0.041(3) -0.005(2) -0.006(2) 0.010(2)
C42 0.030(2) 0.020(2) 0.022(2) -0.0007(16) 0.0032(17) 0.0014(17)
C43 0.032(2) 0.025(2) 0.018(2) -0.0021(17) 0.0050(17) -0.0030(18)
C44 0.051(3) 0.034(3) 0.024(2) -0.0032(19) 0.007(2) 0.004(2)
C45 0.035(3) 0.042(3) 0.020(2) 0.0031(19) -0.0010(19) -0.001(2)
C46 0.026(2) 0.0177(19) 0.022(2) -0.0014(15) -0.0006(17) -0.0009(16)
C47 0.032(2) 0.024(2) 0.027(2) -0.0059(17) 0.0053(18) -0.0053(18)
C48 0.032(3) 0.051(3) 0.046(3) 0.009(3) 0.002(2) -0.004(2)
C49 0.039(3) 0.035(3) 0.035(2) -0.0035(19) 0.014(2) -0.006(2)
C50 0.030(2) 0.019(2) 0.024(2) 0.0003(17) 0.0054(18) 0.0031(17)
C51 0.030(2) 0.031(2) 0.024(2) -0.0003(18) 0.0045(18) -0.0007(19)
C52 0.041(3) 0.029(3) 0.059(3) 0.007(2) 0.012(2) -0.003(2)
C53 0.032(3) 0.042(3) 0.047(3) 0.007(2) 0.005(2) -0.011(2)
C54 0.042(3) 0.028(2) 0.017(2) 0.0032(17) 0.0048(18) 0.0016(19)
C55 0.039(3) 0.038(3) 0.0127(19) -0.0028(17) 0.0044(18) 0.001(2)
C56 0.043(3) 0.040(3) 0.040(3) -0.005(2) 0.000(2) -0.004(2)
C57 0.041(3) 0.052(4) 0.060(4) -0.003(3) -0.008(3) -0.006(3)
C58 0.043(3) 0.054(4) 0.042(3) -0.010(2) -0.003(2) -0.024(2)
C59 0.057(3) 0.040(3) 0.050(3) 0.013(3) -0.004(2) -0.012(3)
C60 0.042(3) 0.045(3) 0.050(3) 0.011(2) -0.011(2) -0.002(2)
C61 0.073(6) 0.144(11) 0.161(10) 0.066(8) 0.052(6) 0.041(6)
C62 0.114(8) 0.169(11) 0.135(9) 0.097(9) 0.088(8) 0.072(8)
C63 0.115(8) 0.156(10) 0.081(6) 0.056(7) 0.047(6) 0.040(7)
C64 0.102(9) 0.31(2) 0.145(12) 0.121(13) -0.053(8) -0.089(11)
C65 0.106(6) 0.082(5) 0.052(4) -0.004(4) 0.015(4) -0.069(5)
C66 0.055(5) 0.151(9) 0.126(8) 0.076(7) 0.037(5) 0.029(5)
C67 0.047(4) 0.158(9) 0.085(6) 0.007(5) -0.010(4) -0.027(5)
C68 0.100(9) 0.64(4) 0.068(7) 0.030(13) 0.022(6) -0.094(15)
Co1 0.0286(3) 0.0231(3) 0.0168(3) 0.0004(2) 0.0029(2) -0.0006(2)
F1 0.334(10) 0.143(5) 0.136(5) 0.005(4) 0.153(6) -0.079(6)
F2 0.132(4) 0.093(3) 0.107(4) -0.065(3) -0.012(3) 0.030(3)
F3 0.070(2) 0.165(4) 0.071(2) -0.028(3) -0.0145(18) 0.000(3)
F4 0.161(5) 0.217(7) 0.129(5) 0.009(4) 0.064(4) -0.096(5)
F5 0.103(3) 0.080(3) 0.118(4) -0.047(3) -0.024(3) 0.029(3)
F6 0.103(3) 0.111(4) 0.083(3) -0.049(3) -0.021(2) 0.017(3)
N1 0.036(2) 0.034(2) 0.0154(17) 0.0025(15) 0.0021(15) -0.0005(16)
N2 0.0280(19) 0.0292(19) 0.0152(16) 0.0034(14) 0.0000(14) -0.0032(15)
O1 0.0357(17) 0.0228(15) 0.0216(15) 0.0000(12) 0.0059(13) 0.0001(13)
O2 0.0322(16) 0.0211(14) 0.0196(14) -0.0003(11) 0.0051(12) 0.0016(12)
O3 0.0312(19) 0.042(2) 0.0307(18) 0.0011(14) 0.0045(15) -0.0093(15)
O4 0.049(3) 0.148(6) 0.096(5) 0.043(4) 0.012(3) -0.005(3)
O5 0.053(3) 0.079(3) 0.059(3) -0.014(2) -0.012(2) 0.017(2)
Sb1 0.0573(2) 0.0493(2) 0.02566(15) -0.01193(16) 0.00690(14) -0.01010(18)
Si1 0.0384(7) 0.0209(6) 0.0193(6) 0.0014(5) 0.0038(5) 0.0013(5)
Si2 0.0265(6) 0.0215(6) 0.0181(5) 0.0003(4) 0.0025(5) 0.0012(5)

loop_
_atom_type_symbol
_atom_type_description
_atom_type_scat_dispersion_real
_atom_type_scat_dispersion_imag
_atom_type_scat_source
C C 0.0033 0.0016 'International Tables Vol C Tables 4.2.6.8 and 6.1.1.4'
H H 0.0000 0.0000 'International Tables Vol C Tables 4.2.6.8 and 6.1.1.4'
N N 0.0061 0.0033 'International Tables Vol C Tables 4.2.6.8 and 6.1.1.4'
O O 0.0106 0.0060 'International Tables Vol C Tables 4.2.6.8 and 6.1.1.4'
F F 0.0171 0.0103 'International Tables Vol C Tables 4.2.6.8 and 6.1.1.4'
Si Si 0.0817 0.0704 'International Tables Vol C Tables 4.2.6.8 and 6.1.1.4'
Co Co 0.3494 0.9721 'International Tables Vol C Tables 4.2.6.8 and 6.1.1.4'
Sb Sb -0.5866 1.5461 'International Tables Vol C Tables 4.2.6.8 and 6.1.1.4'

loop_
_geom_angle_atom_site_label_1
_geom_angle_atom_site_label_2
_geom_angle_atom_site_label_3
_geom_angle
N1 C1 C2 126.3(4)
C4 C2 C1 119.4(4)
C4 C2 C3 119.0(4)
C1 C2 C3 121.6(4)
O1 C3 C7 118.9(3)
O1 C3 C2 121.7(4)
C7 C3 C2 119.4(4)
C5 C4 C2 122.9(4)
C4 C5 C6 115.8(4)
C4 C5 C8 124.5(4)
C6 C5 C8 119.7(4)
C7 C6 C5 124.7(4)
C6 C7 C3 117.4(4)
C6 C7 Si1 122.3(3)
C3 C7 Si1 120.2(3)
C11 C8 C9 111.1(5)
C11 C8 C10 107.8(5)
C9 C8 C10 108.5(5)
C11 C8 C5 110.9(4)
C9 C8 C5 111.0(4)
C10 C8 C5 107.3(4)
C13 C12 Si1 116.6(3)
C14 C13 C15 111.9(4)
C14 C13 C12 111.2(4)
C15 C13 C12 111.3(4)
C17 C16 Si1 118.7(4)
C18 C17 C16 132.3(6)
C18 C17 C19 115.2(6)
C16 C17 C19 111.1(5)
C21 C20 Si1 119.5(3)
C22 C21 C23 110.5(4)
C22 C21 C20 109.5(4)
C23 C21 C20 112.6(4)
N1 C24 C30 111.1(4)
N1 C24 C54 104.7(3)
C30 C24 C54 114.8(4)
C26 C25 C30 121.5(5)
C25 C26 C27 119.8(6)
C26 C27 C28 119.5(5)
C29 C28 C27 119.8(5)
C30 C29 C28 121.9(5)
C29 C30 C25 117.5(5)
C29 C30 C24 119.0(4)
C25 C30 C24 123.5(4)
N2 C31 C32 125.2(4)
C34 C32 C31 117.5(4)
C34 C32 C33 120.6(4)
C31 C32 C33 121.9(4)
O2 C33 C37 119.4(3)
O2 C33 C32 122.5(3)
C37 C33 C32 118.1(4)
C35 C34 C32 122.5(4)
C34 C35 C36 115.9(4)
C34 C35 C38 124.2(4)
C36 C35 C38 119.9(4)
C37 C36 C35 124.5(4)
C36 C37 C33 118.4(4)
C36 C37 Si2 120.7(3)
C33 C37 Si2 120.9(3)
C35 C38 C41 112.8(4)
C35 C38 C39 110.0(3)
C41 C38 C39 107.5(3)
C35 C38 C40 109.8(3)
C41 C38 C40 107.7(4)
C39 C38 C40 109.0(4)
C43 C42 Si2 115.4(3)
C44 C43 C45 109.0(4)
C44 C43 C42 110.2(3)
C45 C43 C42 113.7(3)
C47 C46 Si2 118.6(3)
C48 C47 C49 109.5(4)
C48 C47 C46 112.7(4)
C49 C47 C46 110.7(3)
C51 C50 Si2 118.2(3)
C53 C51 C52 110.0(4)
C53 C51 C50 110.2(4)
C52 C51 C50 111.2(4)
N2 C54 C55 111.5(3)
N2 C54 C24 103.8(3)
C55 C54 C24 117.0(4)
C56 C55 C60 117.6(4)
C56 C55 C54 119.2(4)
C60 C55 C54 123.2(4)
C55 C56 C57 122.0(5)
C58 C57 C56 120.7(5)
C57 C58 C59 118.9(5)
C58 C59 C60 120.6(5)
C59 C60 C55 120.2(5)
O4 C62 C61 127.3(8)
O4 C63 C64 130.4(11)
O5 C66 C65 110.8(6)
C68 C67 O5 96.0(13)
O1 Co1 O2 88.94(12)
O1 Co1 N2 158.08(14)
O2 Co1 N2 92.91(13)
O1 Co1 N1 92.49(14)
O2 Co1 N1 175.39(15)
N2 Co1 N1 84.14(15)
O1 Co1 O3 108.50(13)
O2 Co1 O3 89.42(12)
N2 Co1 O3 93.36(15)
N1 Co1 O3 94.27(14)
C1 N1 C24 119.8(3)
C1 N1 Co1 126.8(3)
C24 N1 Co1 113.3(3)
C31 N2 C54 119.3(3)
C31 N2 Co1 126.0(3)
C54 N2 Co1 114.7(3)
C3 O1 Co1 130.1(2)
C33 O2 Co1 125.8(2)
C63 O4 C62 128.8(7)
C66 O5 C67 122.4(6)
F1 Sb1 F2 97.3(3)
F1 Sb1 F3 94.6(3)
F2 Sb1 F3 87.5(2)
F1 Sb1 F6 90.7(3)
F2 Sb1 F6 92.5(2)
F3 Sb1 F6 174.7(2)
F1 Sb1 F5 87.2(3)
F2 Sb1 F5 175.5(3)
F3 Sb1 F5 92.4(2)
F6 Sb1 F5 87.30(18)
F1 Sb1 F4 175.0(3)
F2 Sb1 F4 87.5(3)
F3 Sb1 F4 87.0(3)
F6 Sb1 F4 87.8(3)
F5 Sb1 F4 88.0(3)
C20 Si1 C12 108.08(18)
C20 Si1 C7 107.12(19)
C12 Si1 C7 110.88(19)
C20 Si1 C16 113.2(2)
C12 Si1 C16 109.6(2)
C7 Si1 C16 107.93(19)
C50 Si2 C46 111.17(18)
C50 Si2 C37 108.16(18)
C46 Si2 C37 109.69(18)
C50 Si2 C42 111.37(19)
C46 Si2 C42 106.97(18)
C37 Si2 C42 109.46(18)

loop_
_geom_bond_atom_site_label_1
_geom_bond_atom_site_label_2
_geom_bond_distance
C1 N1 1.292(5)
C1 C2 1.415(6)
C2 C4 1.409(6)
C2 C3 1.420(5)
C3 O1 1.340(5)
C3 C7 1.406(6)
C4 C5 1.366(6)
C5 C6 1.413(6)
C5 C8 1.548(6)
C6 C7 1.389(6)
C7 Si1 1.887(4)
C8 C11 1.496(8)
C8 C9 1.528(7)
C8 C10 1.534(8)
C12 C13 1.561(6)
C12 Si1 1.878(4)
C13 C14 1.507(7)
C13 C15 1.521(7)
C16 C17 1.484(7)
C16 Si1 1.889(4)
C17 C18 1.301(9)
C17 C19 1.544(8)
C20 C21 1.555(6)
C20 Si1 1.873(5)
C21 C22 1.509(7)
C21 C23 1.528(7)
C24 N1 1.488(5)
C24 C30 1.532(6)
C24 C54 1.541(6)
C25 C26 1.378(7)
C25 C30 1.406(7)
C26 C27 1.384(8)
C27 C28 1.391(8)
C28 C29 1.382(7)
C29 C30 1.374(7)
C31 N2 1.292(5)
C31 C32 1.418(6)
C32 C34 1.410(6)
C32 C33 1.423(5)
C33 O2 1.315(5)
C33 C37 1.425(5)
C34 C35 1.375(6)
C35 C36 1.422(6)
C35 C38 1.513(5)
C36 C37 1.388(6)
C37 Si2 1.894(4)
C38 C41 1.531(6)
C38 C39 1.533(6)
C38 C40 1.542(6)
C42 C43 1.535(6)
C42 Si2 1.902(4)
C43 C44 1.526(6)
C43 C45 1.529(6)
C46 C47 1.533(6)
C46 Si2 1.873(4)
C47 C48 1.517(6)
C47 C49 1.527(6)
C50 C51 1.556(6)
C50 Si2 1.874(4)
C51 C53 1.509(6)
C51 C52 1.518(6)
C54 N2 1.502(5)
C54 C55 1.503(6)
C55 C56 1.364(6)
C55 C60 1.411(7)
C56 C57 1.378(7)
C57 C58 1.372(8)
C58 C59 1.377(7)
C59 C60 1.390(7)
C61 C62 1.380(12)
C62 O4 1.311(9)
C63 O4 1.308(10)
C63 C64 1.376(13)
C65 C66 1.468(11)
C66 O5 1.346(9)
C67 C68 1.167(11)
C67 O5 1.699(11)
Co1 O1 1.853(3)
Co1 O2 1.869(3)
Co1 N2 1.886(3)
Co1 N1 1.893(3)
Co1 O3 2.104(3)
F1 Sb1 1.741(5)
F2 Sb1 1.807(4)
F3 Sb1 1.836(3)
F4 Sb1 1.892(5)
F5 Sb1 1.885(4)
F6 Sb1 1.874(4)

loop_
_geom_torsion_atom_site_label_1
_geom_torsion_atom_site_label_2
_geom_torsion_atom_site_label_3
_geom_torsion_atom_site_label_4
_geom_torsion
N1 C1 C2 C4 -179.6(4)
N1 C1 C2 C3 3.5(7)
C4 C2 C3 O1 173.0(4)
C1 C2 C3 O1 -10.1(6)
C4 C2 C3 C7 -9.8(6)
C1 C2 C3 C7 167.1(4)
C1 C2 C4 C5 -173.9(4)
C3 C2 C4 C5 3.1(7)
C2 C4 C5 C6 3.3(7)
C2 C4 C5 C8 -174.8(4)
C4 C5 C6 C7 -3.2(7)
C8 C5 C6 C7 174.9(4)
C5 C6 C7 C3 -3.3(7)
C5 C6 C7 Si1 174.1(4)
O1 C3 C7 C6 -173.0(4)
C2 C3 C7 C6 9.8(6)
O1 C3 C7 Si1 9.6(5)
C2 C3 C7 Si1 -167.7(3)
C4 C5 C8 C11 -136.2(6)
C6 C5 C8 C11 45.8(7)
C4 C5 C8 C9 -12.1(7)
C6 C5 C8 C9 169.9(5)
C4 C5 C8 C10 106.3(6)
C6 C5 C8 C10 -71.7(6)
Si1 C12 C13 C14 -152.7(3)
Si1 C12 C13 C15 81.9(4)
Si1 C16 C17 C18 -12.5(15)
Si1 C16 C17 C19 -178.2(5)
Si1 C20 C21 C22 -167.3(3)
Si1 C20 C21 C23 69.3(5)
C30 C25 C26 C27 0.5(9)
C25 C26 C27 C28 -0.9(9)
C26 C27 C28 C29 0.8(8)
C27 C28 C29 C30 -0.3(8)
C28 C29 C30 C25 -0.1(7)
C28 C29 C30 C24 -177.6(4)
C26 C25 C30 C29 0.0(8)
C26 C25 C30 C24 177.4(5)
N1 C24 C30 C29 57.0(5)
C54 C24 C30 C29 175.6(4)
N1 C24 C30 C25 -120.4(5)
C54 C24 C30 C25 -1.8(6)
N2 C31 C32 C34 170.1(4)
N2 C31 C32 C33 -10.6(7)
C34 C32 C33 O2 177.2(4)
C31 C32 C33 O2 -2.2(6)
C34 C32 C33 C37 -1.3(6)
C31 C32 C33 C37 179.3(4)
C31 C32 C34 C35 -178.4(4)
C33 C32 C34 C35 2.2(6)
C32 C34 C35 C36 -1.5(6)
C32 C34 C35 C38 177.2(4)
C34 C35 C36 C37 -0.1(6)
C38 C35 C36 C37 -178.9(4)
C35 C36 C37 C33 0.9(6)
C35 C36 C37 Si2 179.4(3)
O2 C33 C37 C36 -178.7(4)
C32 C33 C37 C36 -0.2(6)
O2 C33 C37 Si2 2.8(5)
C32 C33 C37 Si2 -178.6(3)
C34 C35 C38 C41 -2.4(6)
C36 C35 C38 C41 176.2(4)
C34 C35 C38 C39 -122.3(5)
C36 C35 C38 C39 56.3(5)
C34 C35 C38 C40 117.7(5)
C36 C35 C38 C40 -63.6(5)
Si2 C42 C43 C44 -172.8(3)
Si2 C42 C43 C45 64.6(4)
Si2 C46 C47 C48 70.6(4)
Si2 C46 C47 C49 -166.5(3)
Si2 C50 C51 C53 174.5(3)
Si2 C50 C51 C52 -63.2(4)
N1 C24 C54 N2 44.9(4)
C30 C24 C54 N2 -77.2(4)
N1 C24 C54 C55 -78.4(4)
C30 C24 C54 C55 159.5(4)
N2 C54 C55 C56 111.1(4)
C24 C54 C55 C56 -129.7(4)
N2 C54 C55 C60 -68.4(5)
C24 C54 C55 C60 50.8(6)
C60 C55 C56 C57 0.7(7)
C54 C55 C56 C57 -178.9(4)
C55 C56 C57 C58 -0.8(8)
C56 C57 C58 C59 -0.1(9)
C57 C58 C59 C60 1.1(8)
C58 C59 C60 C55 -1.3(8)
C56 C55 C60 C59 0.4(7)
C54 C55 C60 C59 179.9(4)
C2 C1 N1 C24 -177.1(4)
C2 C1 N1 Co1 6.4(7)
C30 C24 N1 C1 -92.5(5)
C54 C24 N1 C1 143.0(4)
C30 C24 N1 Co1 84.4(4)
C54 C24 N1 Co1 -40.1(4)
O1 Co1 N1 C1 -7.6(4)
O2 Co1 N1 C1 -115.6(17)
N2 Co1 N1 C1 -165.9(4)
O3 Co1 N1 C1 101.2(4)
O1 Co1 N1 C24 175.7(3)
O2 Co1 N1 C24 67.7(18)
N2 Co1 N1 C24 17.4(3)
O3 Co1 N1 C24 -75.5(3)
C32 C31 N2 C54 -179.9(4)
C32 C31 N2 Co1 0.4(6)
C55 C54 N2 C31 -87.6(5)
C24 C54 N2 C31 145.6(4)
C55 C54 N2 Co1 92.2(4)
C24 C54 N2 Co1 -34.7(4)
O1 Co1 N2 C31 108.8(4)
O2 Co1 N2 C31 14.4(4)
N1 Co1 N2 C31 -169.2(4)
O3 Co1 N2 C31 -75.2(4)
O1 Co1 N2 C54 -71.0(5)
O2 Co1 N2 C54 -165.4(3)
N1 Co1 N2 C54 11.1(3)
O3 Co1 N2 C54 105.0(3)
C7 C3 O1 Co1 -170.3(3)
C2 C3 O1 Co1 6.9(5)
O2 Co1 O1 C3 176.7(3)
N2 Co1 O1 C3 81.5(5)
N1 Co1 O1 C3 1.1(3)
O3 Co1 O1 C3 -94.3(3)
C37 C33 O2 Co1 -157.5(3)
C32 C33 O2 Co1 24.0(5)
O1 Co1 O2 C33 175.4(3)
N2 Co1 O2 C33 -26.4(3)
N1 Co1 O2 C33 -76.4(18)
O3 Co1 O2 C33 66.9(3)
C64 C63 O4 C62 173.5(15)
C61 C62 O4 C63 180.0(13)
C65 C66 O5 C67 163.7(6)
C68 C67 O5 C66 47.8(10)
C21 C20 Si1 C12 157.5(3)
C21 C20 Si1 C7 38.0(4)
C21 C20 Si1 C16 -80.9(4)
C13 C12 Si1 C20 178.9(3)
C13 C12 Si1 C7 -64.0(4)
C13 C12 Si1 C16 55.1(4)
C6 C7 Si1 C20 -131.2(4)
C3 C7 Si1 C20 46.1(4)
C6 C7 Si1 C12 111.1(4)
C3 C7 Si1 C12 -71.6(4)
C6 C7 Si1 C16 -9.0(4)
C3 C7 Si1 C16 168.3(3)
C17 C16 Si1 C20 -59.1(6)
C17 C16 Si1 C12 61.7(6)
C17 C16 Si1 C7 -177.5(5)
C51 C50 Si2 C46 -156.6(3)
C51 C50 Si2 C37 82.9(3)
C51 C50 Si2 C42 -37.4(4)
C47 C46 Si2 C50 175.5(3)
C47 C46 Si2 C37 -64.9(3)
C47 C46 Si2 C42 53.7(4)
C36 C37 Si2 C50 -121.4(3)
C33 C37 Si2 C50 57.0(4)
C36 C37 Si2 C46 117.2(3)
C33 C37 Si2 C46 -64.4(4)
C36 C37 Si2 C42 0.1(4)
C33 C37 Si2 C42 178.5(3)
C43 C42 Si2 C50 -77.8(3)
C43 C42 Si2 C46 43.9(4)
C43 C42 Si2 C37 162.7(3)
